data_2214999
loop_
_publ_author_name
'G\"artner, Martin'
'G\"orls, Helmar'
'Westerhausen, Matthias'

_publ_section_title Bis(\m-diphenylamido-\k^2^<i>N</i>:<i>N</i>)bis[tris(tetrahydrofuran-\k<i>O</i>)potassium(I)]
_journal_coeditor_code BT2447
_journal_issue 9
_journal_name_full 'Acta Crystallographica Section E'
_journal_page_first m2289
_journal_page_last m2289
_journal_paper_doi 10.1107/S1600536807037439
_journal_volume 63
_journal_year 2007
_chemical_formula_iupac '[K2 (C4 H8 O)6 (C12 H10 N)2]'
_chemical_formula_moiety 'C48 H68 K2 N2 O6'
_chemical_formula_sum 'C48 H68 K2 N2 O6'
_chemical_formula_weight 847.24
_chemical_name_systematic Bis(\m-diphenylamido-\k^2^N:N)bis[tris(tetrahydrofuran-\k<i>O</i>)potassium(I)]
_space_group_IT_number 14
_symmetry_cell_setting monoclinic
_symmetry_space_group_name_Hall '-P 2ybc'
_symmetry_space_group_name_H-M 'P 1 21/c 1'
_atom_sites_solution_hydrogens geom
_atom_sites_solution_primary direct
_atom_sites_solution_secondary difmap
_audit_creation_method SHELXL-97
_cell_angle_alpha 90.00
_cell_angle_beta 92.639(3)
_cell_angle_gamma 90.00
_cell_formula_units_Z 2
_cell_length_a 9.6546(3)
_cell_length_b 13.9660(8)
_cell_length_c 17.7356(9)
_cell_measurement_reflns_used 15517
_cell_measurement_temperature 183(2)
_cell_measurement_theta_max 27.49
_cell_measurement_theta_min 2.77
_cell_volume 2388.9(2)
_computing_cell_refinement 'DENZO  (Otwinowski & Minor, 1997)'
_computing_data_collection 'COLLECT (Nonius, 1998)'
_computing_data_reduction DENZO
_computing_molecular_graphics 'XP in SHELXTL/PC (Siemens, 1990)'
_computing_publication_material SHELXL97
_computing_structure_refinement 'SHELXL97 (Sheldrick, 1997)'
_computing_structure_solution 'SHELXS97 (Sheldrick, 1997)'
_diffrn_ambient_temperature 183(2)
_diffrn_measured_fraction_theta_full 0.992
_diffrn_measured_fraction_theta_max 0.992
_diffrn_measurement_device_type 'Nonius KappaCCD'
_diffrn_measurement_method '\f and \w'
_diffrn_radiation_monochromator graphite
_diffrn_radiation_source 'fine-focus sealed tube'
_diffrn_radiation_type MoK\a
_diffrn_radiation_wavelength 0.71073
_diffrn_reflns_av_R_equivalents 0.0501
_diffrn_reflns_av_sigmaI/netI 0.0545
_diffrn_reflns_limit_h_max 12
_diffrn_reflns_limit_h_min -10
_diffrn_reflns_limit_k_max 15
_diffrn_reflns_limit_k_min -18
_diffrn_reflns_limit_l_max 19
_diffrn_reflns_limit_l_min -23
_diffrn_reflns_number 15517
_diffrn_reflns_theta_full 27.49
_diffrn_reflns_theta_max 27.49
_diffrn_reflns_theta_min 2.77
_exptl_absorpt_coefficient_mu 0.245
_exptl_absorpt_correction_T_max 0.997
_exptl_absorpt_correction_T_min 0.977
_exptl_absorpt_correction_type multi-scan
_exptl_absorpt_process_details '(Blessing, 1995)'
_exptl_crystal_colour colourless
_exptl_crystal_density_diffrn 1.178
_exptl_crystal_density_method 'not measured'
_exptl_crystal_description prism
_exptl_crystal_F_000 912
_exptl_crystal_size_max 0.05
_exptl_crystal_size_mid 0.05
_exptl_crystal_size_min 0.04
_refine_diff_density_max 0.387
_refine_diff_density_min -0.295
_refine_ls_extinction_method none
_refine_ls_goodness_of_fit_ref 0.954
_refine_ls_hydrogen_treatment constr
_refine_ls_matrix_type full
_refine_ls_number_parameters 261
_refine_ls_number_reflns 5438
_refine_ls_number_restraints 0
_refine_ls_restrained_S_all 0.954
_refine_ls_R_factor_all 0.1020
_refine_ls_R_factor_gt 0.0603
_refine_ls_shift/su_max 0.000
_refine_ls_shift/su_mean 0.000
_refine_ls_structure_factor_coef Fsqd
_refine_ls_weighting_details 'calc w=1/[\s^2^(Fo^2^)+(0.0746P)^2^+1.881P] where P=(Fo^2^+2Fc^2^)/3'
_refine_ls_weighting_scheme calc
_refine_ls_wR_factor_gt 0.1437
_refine_ls_wR_factor_ref 0.1686
_reflns_number_gt 3612
_reflns_number_total 5438
_reflns_threshold_expression I>2\s(I)
_cod_data_source_file bt2447.cif
_cod_data_source_block I
_cod_original_sg_symbol_H-M 'P 21/c'
_cod_database_code 2214999
_cod_database_fobs_code 2214999

loop_
_symmetry_equiv_pos_as_xyz
'x, y, z'
'-x, y+1/2, -z+1/2'
'-x, -y, -z'
'x, -y-1/2, z-1/2'

loop_
_atom_site_type_symbol
_atom_site_label
_atom_site_fract_x
_atom_site_fract_y
_atom_site_fract_z
_atom_site_U_iso_or_equiv
_atom_site_adp_type
_atom_site_calc_flag
_atom_site_refinement_flags
_atom_site_occupancy
_atom_site_disorder_assembly
_atom_site_disorder_group
K K1 0.93906(6) 0.41278(4) 0.08773(3) 0.04375(18) Uani d . 1 . .
O O1 0.7561(2) 0.26550(15) 0.09945(12) 0.0612(6) Uani d . 1 B .
O O2 1.1232(2) 0.3131(2) 0.17851(13) 0.0791(7) Uani d . 1 . .
O O3 0.8091(2) 0.48090(16) 0.20882(12) 0.0649(6) Uani d . 1 . .
N N1 1.0160(2) 0.60408(14) 0.06975(11) 0.0385(5) Uani d . 1 . .
C C1 0.9378(2) 0.68619(17) 0.06408(12) 0.0353(5) Uani d . 1 . .
C C2 0.7919(3) 0.67893(18) 0.07046(14) 0.0401(6) Uani d . 1 . .
H H2A 0.7530 0.6191 0.0836 0.048 Uiso calc R 1 . .
C C3 0.7053(3) 0.7565(2) 0.05804(14) 0.0456(6) Uani d . 1 . .
H H3A 0.6082 0.7487 0.0624 0.055 Uiso calc R 1 . .
C C4 0.7564(3) 0.8449(2) 0.03953(15) 0.0482(6) Uani d . 1 . .
H H4A 0.6960 0.8979 0.0313 0.058 Uiso calc R 1 . .
C C5 0.8984(3) 0.8547(2) 0.03313(15) 0.0473(6) Uani d . 1 . .
H H5A 0.9355 0.9152 0.0201 0.057 Uiso calc R 1 . .
C C6 0.9866(3) 0.77787(19) 0.04540(14) 0.0414(6) Uani d . 1 . .
H H6A 1.0833 0.7871 0.0411 0.050 Uiso calc R 1 . .
C C7 1.1538(2) 0.60788(17) 0.09161(13) 0.0376(5) Uani d . 1 . .
C C8 1.2149(3) 0.6754(2) 0.14269(14) 0.0451(6) Uani d . 1 . .
H H8A 1.1591 0.7248 0.1622 0.054 Uiso calc R 1 . .
C C9 1.3538(3) 0.6710(2) 0.16476(17) 0.0548(7) Uani d . 1 . .
H H9A 1.3912 0.7175 0.1990 0.066 Uiso calc R 1 . .
C C10 1.4393(3) 0.6009(2) 0.13837(18) 0.0574(8) Uani d . 1 . .
H H10A 1.5349 0.5992 0.1536 0.069 Uiso calc R 1 . .
C C11 1.3826(3) 0.5329(2) 0.08893(17) 0.0518(7) Uani d . 1 . .
H H11A 1.4398 0.4838 0.0702 0.062 Uiso calc R 1 . .
C C12 1.2436(3) 0.53584(19) 0.06666(14) 0.0424(6) Uani d . 1 . .
H H12A 1.2072 0.4878 0.0334 0.051 Uiso calc R 1 . .
C C13 0.6390(3) 0.2422(2) 0.05079(19) 0.0605(8) Uani d . 1 B .
H H13A 0.6549 0.2623 -0.0016 0.073 Uiso calc R 1 . .
H H13B 0.5548 0.2748 0.0677 0.073 Uiso calc R 1 . .
C C14 0.6220(5) 0.1361(3) 0.0549(3) 0.1017(15) Uani d . 1 . .
H H14A 0.5362 0.1191 0.0802 0.122 Uiso calc PR 0.50 A 1
H H14B 0.6185 0.1075 0.0037 0.122 Uiso calc PR 0.50 A 1
H H14C 0.5226 0.1186 0.0532 0.122 Uiso calc PR 0.50 A 2
H H14D 0.6665 0.1046 0.0122 0.122 Uiso calc PR 0.50 A 2
C C15 0.7479(10) 0.1027(7) 0.1000(6) 0.091(3) Uiso d P 0.50 B 1
H H15A 0.7210 0.0557 0.1385 0.109 Uiso calc PR 0.50 B 1
H H15B 0.8136 0.0714 0.0666 0.109 Uiso calc PR 0.50 B 1
C C15A 0.6902(7) 0.1071(5) 0.1273(4) 0.0568(15) Uiso d P 0.50 B 2
H H15C 0.7262 0.0408 0.1252 0.068 Uiso calc PR 0.50 B 2
H H15D 0.6267 0.1126 0.1694 0.068 Uiso calc PR 0.50 B 2
C C16 0.8095(4) 0.1814(2) 0.13461(19) 0.0685(9) Uani d . 1 . .
H H16A 0.9112 0.1785 0.1301 0.082 Uiso calc PR 0.50 B 1
H H16B 0.7899 0.1819 0.1889 0.082 Uiso calc PR 0.50 B 1
H H16C 0.8359 0.1936 0.1883 0.082 Uiso calc PR 0.50 B 2
H H16D 0.8920 0.1582 0.1089 0.082 Uiso calc PR 0.50 B 2
C C17 1.2484(4) 0.2853(2) 0.14584(18) 0.0630(8) Uani d . 1 . .
H H17A 1.2664 0.3262 0.1018 0.076 Uiso calc R 1 . .
H H17B 1.2427 0.2178 0.1289 0.076 Uiso calc R 1 . .
C C18 1.3586(4) 0.2967(4) 0.2044(2) 0.0874(12) Uani d . 1 . .
H H18A 1.3732 0.2365 0.2331 0.105 Uiso calc R 1 . .
H H18B 1.4468 0.3152 0.1820 0.105 Uiso calc R 1 . .
C C19 1.3105(5) 0.3717(3) 0.2526(2) 0.0923(14) Uani d . 1 . .
H H19A 1.3312 0.4358 0.2320 0.111 Uiso calc R 1 . .
H H19B 1.3528 0.3663 0.3043 0.111 Uiso calc R 1 . .
C C20 1.1599(5) 0.3541(4) 0.2516(2) 0.1056(17) Uani d . 1 . .
H H20A 1.1371 0.3091 0.2924 0.127 Uiso calc R 1 . .
H H20B 1.1091 0.4147 0.2587 0.127 Uiso calc R 1 . .
C C21 0.7134(4) 0.4283(3) 0.2490(2) 0.0849(11) Uani d . 1 . .
H H21A 0.7362 0.3592 0.2479 0.102 Uiso calc R 1 . .
H H21B 0.6185 0.4373 0.2266 0.102 Uiso calc R 1 . .
C C22 0.7228(6) 0.4653(4) 0.3292(3) 0.1159(18) Uani d . 1 . .
H H22A 0.7229 0.4119 0.3659 0.139 Uiso calc R 1 . .
H H22B 0.6447 0.5089 0.3388 0.139 Uiso calc R 1 . .
C C23 0.8591(6) 0.5181(3) 0.3334(2) 0.0988(15) Uani d . 1 . .
H H23A 0.8574 0.5718 0.3698 0.119 Uiso calc R 1 . .
H H23B 0.9367 0.4746 0.3481 0.119 Uiso calc R 1 . .
C C24 0.8709(4) 0.5535(3) 0.2550(2) 0.0758(10) Uani d . 1 . .
H H24A 0.8211 0.6150 0.2476 0.091 Uiso calc R 1 . .
H H24B 0.9693 0.5628 0.2433 0.091 Uiso calc R 1 . .

loop_
_atom_site_aniso_label
_atom_site_aniso_U_11
_atom_site_aniso_U_22
_atom_site_aniso_U_33
_atom_site_aniso_U_12
_atom_site_aniso_U_13
_atom_site_aniso_U_23
K1 0.0544(4) 0.0404(3) 0.0360(3) -0.0079(3) -0.0027(2) 0.0040(2)
O1 0.0723(14) 0.0476(12) 0.0624(13) -0.0130(10) -0.0101(10) 0.0041(10)
O2 0.0575(13) 0.122(2) 0.0572(14) 0.0033(13) -0.0079(10) 0.0204(14)
O3 0.0830(15) 0.0614(13) 0.0510(12) -0.0142(11) 0.0104(10) -0.0085(10)
N1 0.0393(11) 0.0356(11) 0.0404(11) -0.0056(8) -0.0010(8) -0.0034(9)
C1 0.0412(13) 0.0376(13) 0.0271(11) -0.0048(10) 0.0001(9) -0.0035(9)
C2 0.0425(13) 0.0396(14) 0.0382(13) -0.0068(11) 0.0003(10) -0.0015(10)
C3 0.0423(14) 0.0528(16) 0.0415(14) 0.0012(12) -0.0016(10) -0.0049(12)
C4 0.0566(17) 0.0420(15) 0.0451(15) 0.0080(12) -0.0068(12) -0.0009(12)
C5 0.0627(17) 0.0390(15) 0.0399(14) -0.0062(12) -0.0028(12) 0.0009(11)
C6 0.0464(14) 0.0422(14) 0.0358(13) -0.0076(11) 0.0024(10) -0.0009(11)
C7 0.0410(13) 0.0397(14) 0.0322(12) -0.0056(10) 0.0029(9) 0.0035(10)
C8 0.0460(15) 0.0482(15) 0.0407(14) -0.0059(11) -0.0008(11) -0.0037(11)
C9 0.0495(16) 0.0614(19) 0.0526(17) -0.0123(14) -0.0078(12) 0.0009(14)
C10 0.0407(15) 0.066(2) 0.0649(19) -0.0081(14) -0.0023(13) 0.0171(16)
C11 0.0483(16) 0.0523(17) 0.0556(17) 0.0054(13) 0.0112(12) 0.0158(13)
C12 0.0494(15) 0.0396(14) 0.0384(13) 0.0001(11) 0.0039(10) 0.0050(11)
C13 0.0472(16) 0.070(2) 0.0640(19) -0.0076(14) 0.0014(13) 0.0084(16)
C14 0.115(3) 0.075(3) 0.112(3) -0.039(2) -0.035(3) 0.002(2)
C16 0.084(2) 0.065(2) 0.0558(19) -0.0097(17) -0.0108(16) 0.0130(16)
C17 0.082(2) 0.0509(18) 0.0555(18) 0.0011(16) 0.0028(16) -0.0037(14)
C18 0.067(2) 0.126(4) 0.069(2) -0.008(2) -0.0059(18) 0.003(2)
C19 0.136(4) 0.094(3) 0.046(2) -0.045(3) 0.000(2) -0.0012(19)
C20 0.127(4) 0.144(4) 0.047(2) 0.074(3) 0.014(2) 0.005(2)
C21 0.090(3) 0.088(3) 0.079(3) -0.014(2) 0.019(2) 0.010(2)
C22 0.155(5) 0.114(4) 0.084(3) 0.012(4) 0.062(3) 0.011(3)
C23 0.153(4) 0.089(3) 0.054(2) 0.034(3) -0.007(2) -0.011(2)
C24 0.101(3) 0.061(2) 0.065(2) -0.0071(19) -0.0024(19) -0.0148(17)

loop_
_atom_type_symbol
_atom_type_description
_atom_type_scat_dispersion_real
_atom_type_scat_dispersion_imag
_atom_type_scat_source
C C 0.0033 0.0016 'International Tables Vol C Tables 4.2.6.8 and 6.1.1.4'
H H 0.0000 0.0000 'International Tables Vol C Tables 4.2.6.8 and 6.1.1.4'
N N 0.0061 0.0033 'International Tables Vol C Tables 4.2.6.8 and 6.1.1.4'
O O 0.0106 0.0060 'International Tables Vol C Tables 4.2.6.8 and 6.1.1.4'
K K 0.2009 0.2494 'International Tables Vol C Tables 4.2.6.8 and 6.1.1.4'

loop_
_geom_angle_atom_site_label_1
_geom_angle_atom_site_label_2
_geom_angle_atom_site_label_3
_geom_angle_site_symmetry_1
_geom_angle_site_symmetry_3
_geom_angle
O3 K1 O2 . . 91.40(8)
O3 K1 O1 . . 83.05(7)
O2 K1 O1 . . 88.67(7)
O3 K1 N1 . . 83.69(6)
O2 K1 N1 . . 112.72(7)
O1 K1 N1 . . 155.04(7)
O3 K1 N1 . 3_765 154.28(7)
O2 K1 N1 . 3_765 114.29(7)
O1 K1 N1 . 3_765 98.08(6)
N1 K1 N1 . 3_765 85.07(6)
O3 K1 C12 . 3_765 109.59(7)
O2 K1 C12 . 3_765 156.84(8)
O1 K1 C12 . 3_765 84.43(6)
N1 K1 C12 . 3_765 80.24(6)
N1 K1 C12 3_765 3_765 45.49(6)
O3 K1 C7 . 3_765 133.17(7)
O2 K1 C7 . 3_765 132.08(8)
O1 K1 C7 . 3_765 81.85(6)
N1 K1 C7 . 3_765 92.05(6)
N1 K1 C7 3_765 3_765 24.59(6)
C12 K1 C7 3_765 3_765 24.92(6)
O3 K1 C1 . 3_765 172.86(6)
O2 K1 C1 . 3_765 91.05(7)
O1 K1 C1 . 3_765 90.30(6)
N1 K1 C1 . 3_765 101.53(6)
N1 K1 C1 3_765 3_765 24.49(6)
C12 K1 C1 3_765 3_765 66.97(6)
C7 K1 C1 3_765 3_765 42.55(6)
O3 K1 C7 . . 90.39(6)
O2 K1 C7 . . 90.97(7)
O1 K1 C7 . . 173.42(7)
N1 K1 C7 . . 22.70(6)
N1 K1 C7 3_765 . 88.06(6)
C12 K1 C7 3_765 . 98.34(6)
C7 K1 C7 3_765 . 103.18(5)
C1 K1 C7 3_765 . 96.27(6)
O3 K1 C12 . . 109.88(7)
O2 K1 C12 . . 77.41(7)
O1 K1 C12 . . 160.97(7)
N1 K1 C12 . . 43.72(6)
N1 K1 C12 3_765 . 76.47(6)
C12 K1 C12 3_765 . 103.31(6)
C7 K1 C12 3_765 . 97.79(6)
C1 K1 C12 3_765 . 77.21(6)
C7 K1 C12 . . 23.75(6)
O3 K1 K1 . 3_765 122.96(5)
O2 K1 K1 . 3_765 122.77(6)
O1 K1 K1 . 3_765 134.82(5)
N1 K1 K1 . 3_765 43.10(4)
N1 K1 K1 3_765 3_765 41.97(4)
C12 K1 K1 3_765 3_765 53.53(5)
C7 K1 K1 3_765 3_765 53.16(4)
C1 K1 K1 3_765 3_765 60.66(4)
C7 K1 K1 . 3_765 50.02(4)
C12 K1 K1 . 3_765 49.79(4)
C16 O1 C13 . . 109.8(2)
C16 O1 K1 . . 115.80(18)
C13 O1 K1 . . 128.60(18)
C17 O2 C20 . . 107.2(3)
C17 O2 K1 . . 116.32(18)
C20 O2 K1 . . 117.0(2)
C21 O3 C24 . . 110.6(3)
C21 O3 K1 . . 124.0(2)
C24 O3 K1 . . 120.7(2)
C7 N1 C1 . . 120.8(2)
C7 N1 K1 . . 105.35(14)
C1 N1 K1 . . 131.14(15)
C7 N1 K1 . 3_765 95.21(14)
C1 N1 K1 . 3_765 96.02(14)
K1 N1 K1 . 3_765 94.93(6)
N1 C1 C6 . . 126.0(2)
N1 C1 C2 . . 118.5(2)
C6 C1 C2 . . 115.2(2)
N1 C1 K1 . 3_765 59.49(12)
C6 C1 K1 . 3_765 92.98(14)
C2 C1 K1 . 3_765 115.53(15)
C3 C2 C1 . . 121.8(2)
C3 C2 H2A . . 119.1
C1 C2 H2A . . 119.1
C4 C3 C2 . . 121.4(2)
C4 C3 H3A . . 119.3
C2 C3 H3A . . 119.3
C3 C4 C5 . . 118.4(3)
C3 C4 H4A . . 120.8
C5 C4 H4A . . 120.8
C6 C5 C4 . . 121.0(3)
C6 C5 H5A . . 119.5
C4 C5 H5A . . 119.5
C5 C6 C1 . . 122.2(2)
C5 C6 H6A . . 118.9
C1 C6 H6A . . 118.9
N1 C7 C8 . . 125.2(2)
N1 C7 C12 . . 119.1(2)
C8 C7 C12 . . 115.5(2)
N1 C7 K1 . 3_765 60.20(12)
C8 C7 K1 . 3_765 140.00(17)
C12 C7 K1 . 3_765 77.16(14)
N1 C7 K1 . . 51.96(12)
C8 C7 K1 . . 140.94(17)
C12 C7 K1 . . 78.85(14)
K1 C7 K1 3_765 . 76.82(5)
C9 C8 C7 . . 121.4(3)
C9 C8 H8A . . 119.3
C7 C8 H8A . . 119.3
C10 C9 C8 . . 121.7(3)
C10 C9 H9A . . 119.1
C8 C9 H9A . . 119.1
C9 C10 C11 . . 118.4(3)
C9 C10 H10A . . 120.8
C11 C10 H10A . . 120.8
C12 C11 C10 . . 120.6(3)
C12 C11 H11A . . 119.7
C10 C11 H11A . . 119.7
C11 C12 C7 . . 122.3(3)
C11 C12 K1 . 3_765 136.53(17)
C7 C12 K1 . 3_765 77.91(14)
C11 C12 K1 . . 141.01(18)
C7 C12 K1 . . 77.40(14)
K1 C12 K1 3_765 . 76.69(6)
C11 C12 H12A . . 118.9
C7 C12 H12A . . 118.9
K1 C12 H12A 3_765 . 57.7
K1 C12 H12A . . 54.6
O1 C13 C14 . . 106.4(3)
O1 C13 H13A . . 110.4
C14 C13 H13A . . 110.4
O1 C13 H13B . . 110.4
C14 C13 H13B . . 110.4
H13A C13 H13B . . 108.6
C15A C14 C15 . . 29.5(4)
C15A C14 C13 . . 105.6(4)
C15 C14 C13 . . 104.3(4)
C15A C14 H14A . . 83.5
C15 C14 H14A . . 110.9
C13 C14 H14A . . 110.9
C15A C14 H14B . . 133.0
C15 C14 H14B . . 110.9
C13 C14 H14B . . 110.9
H14A C14 H14B . . 108.9
C15A C14 H14C . . 110.6
C15 C14 H14C . . 134.4
C13 C14 H14C . . 110.6
H14A C14 H14C . . 28.8
H14B C14 H14C . . 83.1
C15A C14 H14D . . 110.6
C15 C14 H14D . . 84.3
C13 C14 H14D . . 110.6
H14A C14 H14D . . 129.9
H14B C14 H14D . . 28.2
H14C C14 H14D . . 108.7
C16 C15 C14 . . 108.1(6)
C16 C15 H15A . . 110.1
C14 C15 H15A . . 110.1
C16 C15 H15B . . 110.1
C14 C15 H15B . . 110.1
H15A C15 H15B . . 108.4
C14 C15A C16 . . 100.9(4)
C14 C15A H15C . . 111.6
C16 C15A H15C . . 111.6
C14 C15A H15D . . 111.6
C16 C15A H15D . . 111.6
H15C C15A H15D . . 109.4
C15 C16 O1 . . 108.9(4)
C15 C16 C15A . . 29.2(4)
O1 C16 C15A . . 105.3(3)
C15 C16 H16A . . 109.9
O1 C16 H16A . . 109.9
C15A C16 H16A . . 134.6
C15 C16 H16B . . 109.9
O1 C16 H16B . . 109.9
C15A C16 H16B . . 84.9
H16A C16 H16B . . 108.3
C15 C16 H16C . . 130.7
O1 C16 H16C . . 110.7
C15A C16 H16C . . 110.7
H16A C16 H16C . . 82.7
H16B C16 H16C . . 27.7
C15 C16 H16D . . 82.8
O1 C16 H16D . . 110.7
C15A C16 H16D . . 110.7
H16A C16 H16D . . 29.2
H16B C16 H16D . . 130.1
H16C C16 H16D . . 108.8
O2 C17 C18 . . 106.6(3)
O2 C17 H17A . . 110.4
C18 C17 H17A . . 110.4
O2 C17 H17B . . 110.4
C18 C17 H17B . . 110.4
H17A C17 H17B . . 108.6
C19 C18 C17 . . 104.8(4)
C19 C18 H18A . . 110.8
C17 C18 H18A . . 110.8
C19 C18 H18B . . 110.8
C17 C18 H18B . . 110.8
H18A C18 H18B . . 108.9
C18 C19 C20 . . 102.5(3)
C18 C19 H19A . . 111.3
C20 C19 H19A . . 111.3
C18 C19 H19B . . 111.3
C20 C19 H19B . . 111.3
H19A C19 H19B . . 109.2
O2 C20 C19 . . 106.1(3)
O2 C20 H20A . . 110.5
C19 C20 H20A . . 110.5
O2 C20 H20B . . 110.5
C19 C20 H20B . . 110.5
H20A C20 H20B . . 108.7
O3 C21 C22 . . 106.7(4)
O3 C21 H21A . . 110.4
C22 C21 H21A . . 110.4
O3 C21 H21B . . 110.4
C22 C21 H21B . . 110.4
H21A C21 H21B . . 108.6
C21 C22 C23 . . 103.2(3)
C21 C22 H22A . . 111.1
C23 C22 H22A . . 111.1
C21 C22 H22B . . 111.1
C23 C22 H22B . . 111.1
H22A C22 H22B . . 109.1
C24 C23 C22 . . 102.7(4)
C24 C23 H23A . . 111.2
C22 C23 H23A . . 111.2
C24 C23 H23B . . 111.2
C22 C23 H23B . . 111.2
H23A C23 H23B . . 109.1
O3 C24 C23 . . 104.7(3)
O3 C24 H24A . . 110.8
C23 C24 H24A . . 110.8
O3 C24 H24B . . 110.8
C23 C24 H24B . . 110.8
H24A C24 H24B . . 108.9

loop_
_geom_bond_atom_site_label_1
_geom_bond_atom_site_label_2
_geom_bond_site_symmetry_2
_geom_bond_distance
K1 O3 . 2.709(2)
K1 O2 . 2.725(2)
K1 O1 . 2.726(2)
K1 N1 . 2.795(2)
K1 N1 3_765 2.856(2)
K1 C12 3_765 3.268(3)
K1 C7 3_765 3.277(2)
K1 C1 3_765 3.297(2)
K1 C7 . 3.423(2)
K1 C12 . 3.441(3)
K1 K1 3_765 4.1643(11)
O1 C16 . 1.416(4)
O1 C13 . 1.428(4)
O2 C17 . 1.418(4)
O2 C20 . 1.446(5)
O3 C21 . 1.401(4)
O3 C24 . 1.418(4)
N1 C7 . 1.370(3)
N1 C1 . 1.374(3)
N1 K1 3_765 2.856(2)
C1 C6 . 1.409(3)
C1 C2 . 1.422(3)
C1 K1 3_765 3.297(2)
C2 C3 . 1.380(4)
C2 H2A . 0.9500
C3 C4 . 1.375(4)
C3 H3A . 0.9500
C4 C5 . 1.387(4)
C4 H4A . 0.9500
C5 C6 . 1.381(4)
C5 H5A . 0.9500
C6 H6A . 0.9500
C7 C8 . 1.418(3)
C7 C12 . 1.412(4)
C7 K1 3_765 3.277(2)
C8 C9 . 1.380(4)
C8 H8A . 0.9500
C9 C10 . 1.377(4)
C9 H9A . 0.9500
C10 C11 . 1.389(4)
C10 H10A . 0.9500
C11 C12 . 1.381(4)
C11 H11A . 0.9500
C12 K1 3_765 3.268(3)
C12 H12A . 0.9500
C13 C14 . 1.492(5)
C13 H13A . 0.9900
C13 H13B . 0.9900
C14 C15A . 1.474(8)
C14 C15 . 1.499(10)
C14 H14A . 0.9900
C14 H14B . 0.9900
C14 H14C . 0.9900
C14 H14D . 0.9900
C15 C16 . 1.380(10)
C15 H15A . 0.9900
C15 H15B . 0.9900
C15A C16 . 1.551(7)
C15A H15C . 0.9900
C15A H15D . 0.9900
C16 H16A . 0.9900
C16 H16B . 0.9900
C16 H16C . 0.9900
C16 H16D . 0.9900
C17 C18 . 1.461(5)
C17 H17A . 0.9900
C17 H17B . 0.9900
C18 C19 . 1.442(6)
C18 H18A . 0.9900
C18 H18B . 0.9900
C19 C20 . 1.473(6)
C19 H19A . 0.9900
C19 H19B . 0.9900
C20 H20A . 0.9900
C20 H20B . 0.9900
C21 C22 . 1.511(6)
C21 H21A . 0.9900
C21 H21B . 0.9900
C22 C23 . 1.508(7)
C22 H22A . 0.9900
C22 H22B . 0.9900
C23 C24 . 1.486(5)
C23 H23A . 0.9900
C23 H23B . 0.9900
C24 H24A . 0.9900
C24 H24B . 0.9900
